data_1556995
loop_
_publ_author_name
'Lustig, William P.'
'Shen, Zeqing'
'Teat, Simon J.'
'Javed, Nasir'
'Velasco, Ever'
'O'Carroll, Deirdre M.'
'Li, Jing'

_publ_section_title
;
 Rational design of a high-efficiency, multivariate metal--organic
 framework phosphor for white LED bulbs
;
_journal_issue 7
_journal_name_full 'Chemical Science'
_journal_page_first 1814
_journal_page_last 1824
_journal_paper_doi 10.1039/C9SC05721H
_journal_volume 11
_journal_year 2020
_chemical_formula_sum 'C54 H31.2 F0.8 O8 Zn2'
_chemical_formula_weight 953.93
_chemical_name_common 'LMOF-231-F0.2; Zn2(tcbpe)0.8(tcbpe-F)0.2'
_chemical_name_systematic LMOF-305
_space_group_crystal_system monoclinic
_space_group_IT_number 15
_space_group_name_Hall '-C 2yc'
_space_group_name_H-M_alt 'C 1 2/c 1'
_atom_sites_solution_hydrogens geom
_atom_sites_solution_primary dual
_atom_sites_solution_secondary difmap
_audit_creation_method SHELXL-2014/7
_audit_update_record
;
2019-08-13 deposited with the CCDC.	2020-01-10 downloaded from the CCDC.
;
_cell_angle_alpha 90
_cell_angle_beta 99.208(2)
_cell_angle_gamma 90
_cell_formula_units_Z 8
_cell_length_a 37.1066(17)
_cell_length_b 31.0733(15)
_cell_length_c 11.8903(6)
_cell_measurement_reflns_used 9965
_cell_measurement_temperature 100(2)
_cell_measurement_theta_max 28.209
_cell_measurement_theta_min 2.509
_cell_volume 13533.1(11)
_computing_cell_refinement 'Bruker SAINT v8.34a'
_computing_data_collection 'Bruker APEX 2'
_computing_data_reduction 'Bruker SAINT v8.34a'
_computing_molecular_graphics 'Bruker SHELXTL'
_computing_publication_material 'Bruker SHELXTL & local programs'
_computing_structure_refinement 'SHELXL-2014/7 (Sheldrick, 2014)'
_computing_structure_solution 'Bruker SHELXTL 2014/4'
_diffrn_ambient_temperature 100(2)
_diffrn_detector_area_resol_mean 10.42
_diffrn_measured_fraction_theta_full 0.952
_diffrn_measured_fraction_theta_max 0.949
_diffrn_measurement_device_type 'Bruker D8 with PHOTON 100 detector'
_diffrn_measurement_method '\w/\q shutterless scans'
_diffrn_radiation_type synchrotron
_diffrn_radiation_wavelength 0.7749
_diffrn_reflns_av_R_equivalents 0.0621
_diffrn_reflns_av_unetI/netI 0.0578
_diffrn_reflns_Laue_measured_fraction_full 0.952
_diffrn_reflns_Laue_measured_fraction_max 0.949
_diffrn_reflns_number 105129
_diffrn_reflns_point_group_measured_fraction_full 0.952
_diffrn_reflns_point_group_measured_fraction_max 0.949
_diffrn_reflns_theta_full 27.706
_diffrn_reflns_theta_max 28.248
_diffrn_reflns_theta_min 2.196
_diffrn_source 'Advanced Light Source station 11.3.1'
_exptl_absorpt_coefficient_mu 0.943
_exptl_absorpt_correction_T_max 0.991
_exptl_absorpt_correction_T_min 0.747
_exptl_absorpt_correction_type multi-scan
_exptl_absorpt_process_details 'SADABS 2014/5 Bruker AXS Madison WI USA'
_exptl_crystal_colour colourless
_exptl_crystal_density_diffrn 0.936
_exptl_crystal_description plate
_exptl_crystal_F_000 3891
_exptl_crystal_preparation Luminescent
_exptl_crystal_recrystallization_method 'Solvothermal synthesis'
_exptl_crystal_size_max 0.350
_exptl_crystal_size_mid 0.120
_exptl_crystal_size_min 0.010
_refine_diff_density_max 0.734
_refine_diff_density_min -0.802
_refine_diff_density_rms 0.091
_refine_ls_extinction_method none
_refine_ls_goodness_of_fit_ref 1.240
_refine_ls_hydrogen_treatment constr
_refine_ls_matrix_type full
_refine_ls_number_parameters 597
_refine_ls_number_reflns 12291
_refine_ls_number_restraints 1
_refine_ls_restrained_S_all 1.240
_refine_ls_R_factor_all 0.1128
_refine_ls_R_factor_gt 0.0807
_refine_ls_shift/su_max 0.002
_refine_ls_shift/su_mean 0.000
_refine_ls_structure_factor_coef Fsqd
_refine_ls_weighting_details 'w=1/[\s^2^(Fo^2^)+(0.0956P)^2^+50.4572P] where P=(Fo^2^+2Fc^2^)/3'
_refine_ls_weighting_scheme calc
_refine_ls_wR_factor_gt 0.2374
_refine_ls_wR_factor_ref 0.2512
_reflns_Friedel_coverage 0.000
_reflns_number_gt 7195
_reflns_number_total 12291
_reflns_threshold_expression 'I > 2\s(I)'
_cod_data_source_file c9sc05721h2.cif
_cod_data_source_block twin4_a_sq
_cod_depositor_comments
;Adding full bibliography for 1556995.cif.

 Adding full bibliography for 1556995.cif.
;
_cod_original_sg_symbol_H-M 'C 2/c'
_cod_original_formula_sum 'C54 H31.20 F0.80 O8 Zn2'
_cod_database_code 1556995
_shelx_shelxl_version_number 2014/7
_shelx_space_group_comment
;
The symmetry employed for this shelxl refinement is uniquely defined
by the following loop, which should always be used as a source of
symmetry information in preference to the above space-group names.
They are only intended as comments.
;
_shelx_estimated_absorpt_t_min 0.734
_shelx_estimated_absorpt_t_max 0.991

loop_
_space_group_symop_operation_xyz
'x, y, z'
'-x, y, -z+1/2'
'x+1/2, y+1/2, z'
'-x+1/2, y+1/2, -z+1/2'
'-x, -y, -z'
'x, -y, z-1/2'
'-x+1/2, -y+1/2, -z'
'x+1/2, -y+1/2, z-1/2'

loop_
_atom_site_label
_atom_site_type_symbol
_atom_site_fract_x
_atom_site_fract_y
_atom_site_fract_z
_atom_site_U_iso_or_equiv
_atom_site_adp_type
_atom_site_occupancy
_atom_site_site_symmetry_order
_atom_site_calc_flag
_atom_site_refinement_flags_posn
_atom_site_refinement_flags_adp
_atom_site_refinement_flags_occupancy
_atom_site_disorder_assembly
_atom_site_disorder_group
Zn1 Zn 0.73041(2) 0.75092(2) 0.36474(5) 0.0335(2) Uani 1 1 d . . . . .
Zn2 Zn 0.76996(2) 0.75089(2) 0.13451(5) 0.0335(2) Uani 1 1 d . . . . .
C1 C 0.5000 0.97794(19) 0.7500 0.0357(18) Uani 1 2 d S T P . .
C2 C 0.5000 1.0225(2) 0.7500 0.040(2) Uani 1 2 d S T P . .
C3 C 0.53091(12) 0.95267(15) 0.7212(5) 0.0353(12) Uani 1 1 d . . . . .
C4 C 0.56770(16) 0.96178(17) 0.7676(6) 0.0524(16) Uani 1 1 d . . . . .
H4A H 0.5731 0.9853 0.8185 0.063 Uiso 1 1 calc R U . . .
C5 C 0.59583(14) 0.93691(18) 0.7397(5) 0.0454(14) Uani 1 1 d . . . . .
H5A H 0.6203 0.9436 0.7722 0.054 Uiso 1 1 calc R U . . .
C6 C 0.58911(13) 0.90179(16) 0.6644(5) 0.0391(13) Uani 1 1 d . . . . .
C7 C 0.55278(14) 0.89233(17) 0.6222(6) 0.0516(16) Uani 1 1 d . . . . .
H7A H 0.5471 0.8685 0.5726 0.062 Uiso 1 1 calc R U . . .
C8 C 0.52499(14) 0.91707(18) 0.6513(6) 0.0530(16) Uani 1 1 d . . . . .
H8A H 0.5005 0.9093 0.6220 0.064 Uiso 1 1 calc R U . . .
C9 C 0.61900(14) 0.87538(17) 0.6342(5) 0.0397(13) Uani 1 1 d . . . . .
C10 C 0.61373(16) 0.8492(2) 0.5390(6) 0.0637(19) Uani 1 1 d . . . . .
H10A H 0.5903 0.8480 0.4930 0.076 Uiso 1 1 calc R U . . .
C11 C 0.64175(15) 0.8249(2) 0.5097(6) 0.071(2) Uani 1 1 d . . . . .
H11A H 0.6375 0.8079 0.4424 0.085 Uiso 0.9 1 calc R U P A 2
F1 F 0.6339(8) 0.8015(10) 0.413(3) 0.050 Uiso 0.1 1 d . U P B 1
C12 C 0.67586(12) 0.82452(17) 0.5754(4) 0.0362(12) Uani 1 1 d . . . . .
C13 C 0.68117(15) 0.8502(2) 0.6696(5) 0.0604(19) Uani 1 1 d . . . . .
H13A H 0.7046 0.8508 0.7157 0.072 Uiso 0.9 1 calc R U P C 1
F1' F 0.7127(8) 0.8539(7) 0.743(2) 0.050 Uiso 0.1 1 d . U P D 2
C14 C 0.65386(16) 0.8752(2) 0.7000(6) 0.065(2) Uani 1 1 d . . . . .
H14A H 0.6586 0.8927 0.7664 0.078 Uiso 1 1 calc R U . . .
C15 C 0.70533(13) 0.79643(17) 0.5451(5) 0.0397(13) Uani 1 1 d . . . . .
O1 O 0.69660(8) 0.77204(12) 0.4585(3) 0.0417(9) Uani 1 1 d . . . . .
O2 O 0.73633(9) 0.79857(11) 0.6053(3) 0.0406(9) Uani 1 1 d . . . . .
C16 C 0.52992(13) 1.04782(15) 0.7128(5) 0.0391(14) Uani 1 1 d . . . . .
C17 C 0.54865(18) 1.07779(19) 0.7859(6) 0.0628(19) Uani 1 1 d . . . . .
H17A H 0.5418 1.0818 0.8588 0.075 Uiso 1 1 calc R U . . .
C18 C 0.57609(18) 1.1015(2) 0.7582(6) 0.0621(18) Uani 1 1 d . . . . .
H18A H 0.5879 1.1216 0.8119 0.075 Uiso 1 1 calc R U . . .
C19 C 0.58775(14) 1.09758(17) 0.6543(5) 0.0431(14) Uani 1 1 d . . . . .
C20 C 0.56867(15) 1.0674(2) 0.5780(6) 0.0560(16) Uani 1 1 d . . . . .
H20A H 0.5755 1.0638 0.5049 0.067 Uiso 1 1 calc R U . . .
C21 C 0.54018(15) 1.04284(18) 0.6071(6) 0.0515(15) Uani 1 1 d . . . . .
H21A H 0.5278 1.0227 0.5544 0.062 Uiso 1 1 calc R U . . .
C22 C 0.61823(14) 1.12230(18) 0.6230(5) 0.0465(15) Uani 1 1 d . . . . .
C23 C 0.61758(17) 1.1389(2) 0.5140(6) 0.070(2) Uani 1 1 d . . . . .
H23A H 0.5976 1.1324 0.4560 0.084 Uiso 1 1 calc R U . . .
C24 C 0.64540(15) 1.1645(2) 0.4892(6) 0.063(2) Uani 1 1 d . . . . .
H24A H 0.6439 1.1760 0.4146 0.076 Uiso 1 1 calc R U . . .
C25 C 0.67552(13) 1.17399(17) 0.5693(5) 0.0419(14) Uani 1 1 d . . . . .
C26 C 0.67724(16) 1.15602(19) 0.6784(5) 0.0521(16) Uani 1 1 d . . . . .
H26A H 0.6980 1.1608 0.7348 0.062 Uiso 0.8 1 calc R U P E 2
F2 F 0.7026(4) 1.1683(5) 0.7663(14) 0.050 Uiso 0.2 1 d . U P F 1
C27 C 0.64898(17) 1.13165(19) 0.7032(5) 0.0525(16) Uani 1 1 d . . . . .
H27A H 0.6503 1.1206 0.7783 0.063 Uiso 1 1 calc R U . . .
C28 C 0.70496(12) 1.20257(16) 0.5420(5) 0.0360(13) Uani 1 1 d . . . . .
O3 O 0.69642(9) 1.22731(11) 0.4574(3) 0.0414(9) Uani 1 1 d . . . . .
O4 O 0.73559(9) 1.20061(11) 0.6015(3) 0.0401(9) Uani 1 1 d . . . . .
C29 C 0.5000 0.5228(2) -0.2500 0.0353(18) Uani 1 2 d S T P . .
C30 C 0.5000 0.4795(2) -0.2500 0.0372(18) Uani 1 2 d S T P . .
C31 C 0.53145(13) 0.54840(14) -0.1918(4) 0.0349(12) Uani 1 1 d . . . . .
C32 C 0.56782(14) 0.54008(16) -0.1997(5) 0.0432(13) Uani 1 1 d . . . . .
H32A H 0.5733 0.5168 -0.2458 0.052 Uiso 1 1 calc R U . . .
C33 C 0.59580(13) 0.56411(17) -0.1440(5) 0.0423(13) Uani 1 1 d . . . . .
H33A H 0.6202 0.5570 -0.1514 0.051 Uiso 1 1 calc R U . . .
C34 C 0.58924(13) 0.59923(15) -0.0760(5) 0.0374(13) Uani 1 1 d . . . . .
C35 C 0.55263(15) 0.60868(16) -0.0689(5) 0.0455(14) Uani 1 1 d . . . . .
H35A H 0.5471 0.6323 -0.0238 0.055 Uiso 1 1 calc R U . . .
C36 C 0.52489(14) 0.58448(17) -0.1258(5) 0.0468(15) Uani 1 1 d . . . . .
H36A H 0.5004 0.5921 -0.1209 0.056 Uiso 1 1 calc R U . . .
C37 C 0.61935(14) 0.62570(16) -0.0138(4) 0.0376(13) Uani 1 1 d . . . . .
C38 C 0.65355(15) 0.62573(19) -0.0448(5) 0.0543(17) Uani 1 1 d . . . . .
H38A H 0.6578 0.6084 -0.1072 0.065 Uiso 1 1 calc R U . . .
C39 C 0.68164(14) 0.6498(2) 0.0114(5) 0.0528(16) Uani 1 1 d . . . . .
H39A H 0.7052 0.6482 -0.0103 0.063 Uiso 0.9 1 calc R U P G 1
F3' F 0.7115(8) 0.6464(10) -0.025(3) 0.050 Uiso 0.1 1 d . U P H 2
C40 C 0.67569(14) 0.67660(17) 0.1003(5) 0.0395(13) Uani 1 1 d . . . . .
C41 C 0.64188(15) 0.6776(2) 0.1312(5) 0.0550(17) Uani 1 1 d . . . . .
H41A H 0.6375 0.6957 0.1919 0.066 Uiso 0.9 1 calc R U P I 2
F3 F 0.6342(8) 0.6973(10) 0.211(3) 0.050 Uiso 0.1 1 d . U P J 1
C42 C 0.61379(15) 0.6522(2) 0.0744(5) 0.0579(18) Uani 1 1 d . . . . .
H42A H 0.5904 0.6532 0.0971 0.069 Uiso 1 1 calc R U . . .
C43 C 0.70562(13) 0.70447(17) 0.1610(5) 0.0375(13) Uani 1 1 d . . . . .
O5 O 0.69678(8) 0.72982(11) 0.2353(3) 0.0382(9) Uani 1 1 d . . . . .
O6 O 0.73660(9) 0.70141(11) 0.1330(3) 0.0398(9) Uani 1 1 d . . . . .
C44 C 0.53008(13) 0.45398(15) -0.1832(5) 0.0402(14) Uani 1 1 d . . . . .
C45 C 0.54057(14) 0.45806(16) -0.0674(5) 0.0427(13) Uani 1 1 d . . . . .
H45A H 0.5279 0.4778 -0.0266 0.051 Uiso 1 1 calc R U . . .
C46 C 0.56864(14) 0.43449(17) -0.0092(5) 0.0475(15) Uani 1 1 d . . . . .
H46A H 0.5754 0.4384 0.0706 0.057 Uiso 1 1 calc R U . . .
C47 C 0.58771(14) 0.40434(16) -0.0670(5) 0.0435(14) Uani 1 1 d . . . . .
C48 C 0.57598(17) 0.39968(18) -0.1826(5) 0.0557(17) Uani 1 1 d . . . . .
H48A H 0.5878 0.3792 -0.2235 0.067 Uiso 1 1 calc R U . . .
C49 C 0.54857(16) 0.42307(18) -0.2392(6) 0.0581(18) Uani 1 1 d . . . . .
H49A H 0.5415 0.4187 -0.3187 0.070 Uiso 1 1 calc R U . . .
C50 C 0.61824(14) 0.37868(17) -0.0061(5) 0.0447(14) Uani 1 1 d . . . . .
C51 C 0.61775(16) 0.3628(2) 0.1034(6) 0.0591(18) Uani 1 1 d . . . . .
H51A H 0.5977 0.3694 0.1411 0.071 Uiso 1 1 calc R U . . .
C52 C 0.64609(16) 0.3373(2) 0.1585(6) 0.0577(17) Uani 1 1 d . . . . .
H52A H 0.6454 0.3271 0.2334 0.069 Uiso 1 1 calc R U . . .
C53 C 0.67508(14) 0.32713(17) 0.1048(5) 0.0431(14) Uani 1 1 d . . . . .
C54 C 0.67681(17) 0.3440(2) -0.0028(5) 0.0573(18) Uani 1 1 d . . . . .
H54A H 0.6975 0.3386 -0.0384 0.069 Uiso 0.8 1 calc R U P K 2
F4 F 0.7020(4) 0.3316(5) -0.0646(14) 0.050 Uiso 0.2 1 d . U P L 1
C55 C 0.64841(17) 0.3686(2) -0.0571(5) 0.0556(17) Uani 1 1 d . . . . .
H55A H 0.6494 0.3790 -0.1317 0.067 Uiso 1 1 calc R U . . .
C56 C 0.70461(13) 0.29855(17) 0.1628(5) 0.0401(14) Uani 1 1 d . . . . .
O7 O 0.69604(8) 0.27423(12) 0.2412(3) 0.0442(10) Uani 1 1 d . . . . .
O8 O 0.73525(9) 0.29964(11) 0.1319(3) 0.0414(9) Uani 1 1 d . . . . .

loop_
_atom_site_aniso_label
_atom_site_aniso_U_11
_atom_site_aniso_U_22
_atom_site_aniso_U_33
_atom_site_aniso_U_23
_atom_site_aniso_U_13
_atom_site_aniso_U_12
Zn1 0.0212(3) 0.0376(4) 0.0406(4) -0.0253(3) 0.0020(3) 0.0000(2)
Zn2 0.0202(3) 0.0369(4) 0.0428(4) -0.0263(3) 0.0032(3) -0.0007(2)
C1 0.042(4) 0.015(3) 0.057(5) 0.000 0.029(4) 0.000
C2 0.039(4) 0.016(3) 0.073(6) 0.000 0.031(4) 0.000
C3 0.031(3) 0.024(2) 0.058(4) 0.005(2) 0.027(2) 0.0043(19)
C4 0.057(4) 0.034(3) 0.072(4) -0.012(3) 0.026(3) -0.004(3)
C5 0.029(3) 0.048(3) 0.060(4) -0.007(3) 0.011(3) 0.011(2)
C6 0.036(3) 0.034(3) 0.053(4) -0.001(3) 0.022(2) 0.013(2)
C7 0.038(3) 0.038(3) 0.082(5) -0.014(3) 0.020(3) 0.002(2)
C8 0.030(3) 0.039(3) 0.092(5) -0.006(3) 0.016(3) -0.003(2)
C9 0.038(3) 0.046(3) 0.037(3) -0.007(3) 0.014(2) 0.011(2)
C10 0.037(3) 0.085(5) 0.067(5) -0.034(4) 0.003(3) 0.017(3)
C11 0.038(3) 0.100(5) 0.070(5) -0.060(4) -0.004(3) 0.024(3)
C12 0.026(2) 0.050(3) 0.035(3) -0.022(3) 0.008(2) 0.011(2)
C13 0.037(3) 0.075(4) 0.065(4) -0.037(4) -0.006(3) 0.026(3)
C14 0.047(3) 0.076(4) 0.069(5) -0.037(4) 0.002(3) 0.019(3)
C15 0.030(3) 0.045(3) 0.045(4) -0.021(3) 0.009(2) 0.009(2)
O1 0.0191(16) 0.051(2) 0.054(3) -0.029(2) 0.0043(16) 0.0034(15)
O2 0.0318(18) 0.0382(19) 0.051(3) -0.0304(18) 0.0048(17) 0.0031(15)
C16 0.030(3) 0.021(2) 0.073(4) 0.003(3) 0.029(3) 0.0017(19)
C17 0.074(4) 0.048(4) 0.077(5) -0.016(3) 0.043(4) -0.015(3)
C18 0.072(4) 0.051(4) 0.069(5) -0.007(3) 0.028(4) -0.023(3)
C19 0.035(3) 0.039(3) 0.058(4) 0.006(3) 0.017(3) -0.011(2)
C20 0.048(3) 0.061(4) 0.064(4) 0.008(3) 0.023(3) -0.011(3)
C21 0.042(3) 0.043(3) 0.071(5) -0.003(3) 0.015(3) -0.009(2)
C22 0.041(3) 0.045(3) 0.059(4) 0.012(3) 0.022(3) -0.013(2)
C23 0.051(4) 0.084(5) 0.071(5) 0.029(4) -0.001(3) -0.031(3)
C24 0.036(3) 0.096(5) 0.057(4) 0.035(4) 0.007(3) -0.022(3)
C25 0.025(2) 0.044(3) 0.059(4) 0.016(3) 0.011(2) -0.009(2)
C26 0.057(4) 0.054(4) 0.043(4) 0.023(3) 0.000(3) -0.025(3)
C27 0.068(4) 0.056(4) 0.036(3) 0.010(3) 0.016(3) -0.032(3)
C28 0.018(2) 0.042(3) 0.049(4) 0.031(3) 0.008(2) -0.001(2)
O3 0.0319(18) 0.039(2) 0.055(3) 0.0255(19) 0.0106(17) -0.0013(15)
O4 0.0326(19) 0.041(2) 0.048(2) 0.0249(18) 0.0103(17) -0.0031(15)
C29 0.027(3) 0.024(4) 0.047(5) 0.000 -0.016(3) 0.000
C30 0.035(4) 0.025(4) 0.043(5) 0.000 -0.020(3) 0.000
C31 0.036(3) 0.023(2) 0.038(3) 0.004(2) -0.017(2) -0.0033(19)
C32 0.044(3) 0.032(3) 0.048(4) -0.011(2) -0.008(3) 0.000(2)
C33 0.024(2) 0.046(3) 0.052(4) -0.008(3) -0.006(2) -0.004(2)
C34 0.039(3) 0.030(3) 0.038(3) -0.004(2) -0.012(2) -0.015(2)
C35 0.055(3) 0.030(3) 0.047(4) -0.014(2) -0.004(3) -0.005(2)
C36 0.034(3) 0.034(3) 0.068(4) -0.007(3) -0.008(3) 0.000(2)
C37 0.041(3) 0.037(3) 0.032(3) -0.009(2) -0.004(2) -0.016(2)
C38 0.044(3) 0.060(4) 0.058(4) -0.038(3) 0.006(3) -0.018(3)
C39 0.028(3) 0.068(4) 0.064(4) -0.034(3) 0.012(3) -0.014(3)
C40 0.041(3) 0.044(3) 0.033(3) -0.023(3) 0.005(2) -0.014(2)
C41 0.045(3) 0.071(4) 0.052(4) -0.041(3) 0.016(3) -0.011(3)
C42 0.039(3) 0.078(4) 0.056(4) -0.036(4) 0.005(3) -0.024(3)
C43 0.029(3) 0.043(3) 0.038(3) -0.021(3) -0.001(2) 0.006(2)
O5 0.0285(17) 0.039(2) 0.046(2) -0.0218(18) 0.0012(16) -0.0052(14)
O6 0.0345(19) 0.0360(19) 0.048(2) -0.0270(17) 0.0032(16) -0.0049(15)
C44 0.040(3) 0.019(2) 0.054(4) 0.006(2) -0.017(3) -0.004(2)
C45 0.040(3) 0.035(3) 0.050(4) -0.007(3) -0.003(3) 0.003(2)
C46 0.044(3) 0.041(3) 0.050(4) 0.006(3) -0.015(3) 0.009(2)
C47 0.042(3) 0.033(3) 0.050(4) 0.004(3) -0.009(3) 0.013(2)
C48 0.070(4) 0.044(3) 0.048(4) -0.005(3) -0.008(3) 0.029(3)
C49 0.058(4) 0.048(3) 0.057(4) -0.018(3) -0.025(3) 0.020(3)
C50 0.036(3) 0.038(3) 0.054(4) 0.009(3) -0.011(3) 0.011(2)
C51 0.047(3) 0.061(4) 0.069(5) 0.024(4) 0.007(3) 0.023(3)
C52 0.048(3) 0.070(4) 0.055(4) 0.030(3) 0.007(3) 0.018(3)
C53 0.039(3) 0.043(3) 0.047(4) 0.022(3) 0.004(3) 0.010(2)
C54 0.068(4) 0.059(4) 0.048(4) 0.031(3) 0.018(3) 0.035(3)
C55 0.070(4) 0.061(4) 0.034(4) 0.015(3) 0.003(3) 0.034(3)
C56 0.031(3) 0.038(3) 0.050(4) 0.023(3) 0.002(2) 0.000(2)
O7 0.0259(17) 0.050(2) 0.055(3) 0.032(2) 0.0026(16) 0.0091(15)
O8 0.0313(18) 0.042(2) 0.050(2) 0.0288(18) 0.0019(16) 0.0077(15)

loop_
_atom_type_symbol
_atom_type_description
_atom_type_scat_dispersion_real
_atom_type_scat_dispersion_imag
_atom_type_scat_source
C C 0.0040 0.0020 'XDISP Program in WinGX S.Brennan & P.L.Cowan Rev.Sci.Instrum.63,850 1992'
H H 0.0000 0.0000 'XDISP Program in WinGX S.Brennan & P.L.Cowan Rev.Sci.Instrum.63,850 1992'
O O 0.0132 0.0074 'XDISP Program in WinGX S.Brennan & P.L.Cowan Rev.Sci.Instrum.63,850 1992'
F F 0.0211 0.0125 'XDISP Program in WinGX S.Brennan & P.L.Cowan Rev.Sci.Instrum.63,850 1992'
Zn Zn 0.2282 1.6718 'XDISP Program in WinGX S.Brennan & P.L.Cowan Rev.Sci.Instrum.63,850 1992'

loop_
_geom_angle_atom_site_label_1
_geom_angle_atom_site_label_2
_geom_angle_atom_site_label_3
_geom_angle
_geom_angle_site_symmetry_1
_geom_angle_site_symmetry_3
O1 Zn1 O5 100.31(14) . .
O1 Zn1 O2 127.61(16) . 7_666
O5 Zn1 O2 100.68(14) . 7_666
O1 Zn1 O8 101.85(14) . 4_655
O5 Zn1 O8 127.44(16) . 4_655
O2 Zn1 O8 102.21(15) 7_666 4_655
O7 Zn2 O3 100.02(15) 4_655 4_645
O7 Zn2 O6 129.34(16) 4_655 .
O3 Zn2 O6 99.25(14) 4_645 .
O7 Zn2 O4 100.86(15) 4_655 6_575
O3 Zn2 O4 129.30(16) 4_645 6_575
O6 Zn2 O4 102.06(15) . 6_575
C2 C1 C3 122.2(3) . .
C2 C1 C3 122.2(3) . 2_656
C3 C1 C3 115.7(5) . 2_656
C1 C2 C16 122.0(3) . .
C1 C2 C16 122.0(3) . 2_656
C16 C2 C16 116.1(5) . 2_656
C8 C3 C4 116.4(4) . .
C8 C3 C1 120.8(4) . .
C4 C3 C1 122.7(4) . .
C5 C4 C3 120.9(5) . .
C5 C4 H4A 119.6 . .
C3 C4 H4A 119.6 . .
C4 C5 C6 121.5(5) . .
C4 C5 H5A 119.3 . .
C6 C5 H5A 119.3 . .
C7 C6 C5 117.1(4) . .
C7 C6 C9 121.3(5) . .
C5 C6 C9 121.6(5) . .
C8 C7 C6 120.9(5) . .
C8 C7 H7A 119.6 . .
C6 C7 H7A 119.6 . .
C7 C8 C3 123.1(5) . .
C7 C8 H8A 118.4 . .
C3 C8 H8A 118.4 . .
C10 C9 C14 116.9(5) . .
C10 C9 C6 121.0(5) . .
C14 C9 C6 122.1(5) . .
C11 C10 C9 121.2(5) . .
C11 C10 H10A 119.4 . .
C9 C10 H10A 119.4 . .
F1 C11 C10 116.2(14) . .
F1 C11 C12 122.2(14) . .
C10 C11 C12 121.6(5) . .
C10 C11 H11A 119.2 . .
C12 C11 H11A 119.2 . .
C13 C12 C11 117.4(4) . .
C13 C12 C15 121.8(5) . .
C11 C12 C15 120.8(5) . .
F1' C13 C12 125.4(14) . .
F1' C13 C14 112.4(14) . .
C12 C13 C14 122.2(5) . .
C12 C13 H13A 118.9 . .
C14 C13 H13A 118.9 . .
C13 C14 C9 120.7(6) . .
C13 C14 H14A 119.7 . .
C9 C14 H14A 119.7 . .
O2 C15 O1 125.6(4) . .
O2 C15 C12 118.2(5) . .
O1 C15 C12 116.2(4) . .
C15 O1 Zn1 124.4(3) . .
C15 O2 Zn1 123.5(3) . 7_666
C21 C16 C17 117.6(5) . .
C21 C16 C2 122.8(5) . .
C17 C16 C2 119.6(5) . .
C18 C17 C16 122.7(6) . .
C18 C17 H17A 118.6 . .
C16 C17 H17A 118.6 . .
C17 C18 C19 122.1(6) . .
C17 C18 H18A 118.9 . .
C19 C18 H18A 118.9 . .
C18 C19 C20 115.9(5) . .
C18 C19 C22 123.2(5) . .
C20 C19 C22 120.9(5) . .
C21 C20 C19 121.8(6) . .
C21 C20 H20A 119.1 . .
C19 C20 H20A 119.1 . .
C16 C21 C20 119.8(6) . .
C16 C21 H21A 120.1 . .
C20 C21 H21A 120.1 . .
C23 C22 C27 116.7(5) . .
C23 C22 C19 122.2(6) . .
C27 C22 C19 121.0(5) . .
C24 C23 C22 120.9(6) . .
C24 C23 H23A 119.5 . .
C22 C23 H23A 119.5 . .
C23 C24 C25 122.0(6) . .
C23 C24 H24A 119.0 . .
C25 C24 H24A 119.0 . .
C24 C25 C26 117.7(5) . .
C24 C25 C28 121.4(5) . .
C26 C25 C28 120.9(5) . .
F2 C26 C27 117.1(8) . .
F2 C26 C25 121.9(8) . .
C27 C26 C25 119.9(5) . .
C27 C26 H26A 120.1 . .
C25 C26 H26A 120.1 . .
C26 C27 C22 122.7(5) . .
C26 C27 H27A 118.6 . .
C22 C27 H27A 118.6 . .
O4 C28 O3 125.0(4) . .
O4 C28 C25 119.0(4) . .
O3 C28 C25 116.0(4) . .
C28 O3 Zn2 125.3(3) . 4_655
C28 O4 Zn2 125.5(3) . 6_576
C30 C29 C31 122.3(3) . .
C30 C29 C31 122.3(3) . 2_654
C31 C29 C31 115.4(5) . 2_654
C29 C30 C44 122.2(3) . 2_654
C29 C30 C44 122.2(3) . .
C44 C30 C44 115.7(6) 2_654 .
C32 C31 C36 116.1(4) . .
C32 C31 C29 124.5(4) . .
C36 C31 C29 119.4(4) . .
C33 C32 C31 122.5(5) . .
C33 C32 H32A 118.8 . .
C31 C32 H32A 118.8 . .
C32 C33 C34 121.2(5) . .
C32 C33 H33A 119.4 . .
C34 C33 H33A 119.4 . .
C33 C34 C35 117.1(4) . .
C33 C34 C37 122.1(5) . .
C35 C34 C37 120.8(5) . .
C36 C35 C34 121.0(5) . .
C36 C35 H35A 119.5 . .
C34 C35 H35A 119.5 . .
C35 C36 C31 122.0(5) . .
C35 C36 H36A 119.0 . .
C31 C36 H36A 119.0 . .
C42 C37 C38 117.4(5) . .
C42 C37 C34 121.2(5) . .
C38 C37 C34 121.3(5) . .
C39 C38 C37 122.2(5) . .
C39 C38 H38A 118.9 . .
C37 C38 H38A 118.9 . .
F3' C39 C38 115.5(15) . .
F3' C39 C40 124.6(15) . .
C38 C39 C40 119.8(5) . .
C38 C39 H39A 120.1 . .
C40 C39 H39A 120.1 . .
C41 C40 C39 118.9(5) . .
C41 C40 C43 120.0(5) . .
C39 C40 C43 121.1(5) . .
F3 C41 C40 124.8(16) . .
F3 C41 C42 114.7(16) . .
C40 C41 C42 120.4(5) . .
C40 C41 H41A 119.8 . .
C42 C41 H41A 119.8 . .
C37 C42 C41 121.1(5) . .
C37 C42 H42A 119.4 . .
C41 C42 H42A 119.4 . .
O6 C43 O5 125.8(4) . .
O6 C43 C40 118.0(4) . .
O5 C43 C40 116.2(4) . .
C43 O5 Zn1 124.1(3) . .
C43 O6 Zn2 122.7(3) . .
C45 C44 C49 117.1(5) . .
C45 C44 C30 123.5(5) . .
C49 C44 C30 119.4(5) . .
C46 C45 C44 121.8(5) . .
C46 C45 H45A 119.1 . .
C44 C45 H45A 119.1 . .
C45 C46 C47 120.5(5) . .
C45 C46 H46A 119.7 . .
C47 C46 H46A 119.7 . .
C48 C47 C46 116.7(5) . .
C48 C47 C50 121.7(5) . .
C46 C47 C50 121.5(5) . .
C49 C48 C47 122.4(6) . .
C49 C48 H48A 118.8 . .
C47 C48 H48A 118.8 . .
C48 C49 C44 121.4(6) . .
C48 C49 H49A 119.3 . .
C44 C49 H49A 119.3 . .
C55 C50 C51 117.3(5) . .
C55 C50 C47 121.0(5) . .
C51 C50 C47 121.7(5) . .
C52 C51 C50 121.2(6) . .
C52 C51 H51A 119.4 . .
C50 C51 H51A 119.4 . .
C53 C52 C51 120.0(6) . .
C53 C52 H52A 120.0 . .
C51 C52 H52A 120.0 . .
C52 C53 C54 119.7(5) . .
C52 C53 C56 119.6(5) . .
C54 C53 C56 120.7(5) . .
F4 C54 C55 116.9(9) . .
F4 C54 C53 122.4(8) . .
C55 C54 C53 119.7(6) . .
C55 C54 H54A 120.1 . .
C53 C54 H54A 120.1 . .
C54 C55 C50 121.9(6) . .
C54 C55 H55A 119.0 . .
C50 C55 H55A 119.0 . .
O8 C56 O7 125.0(4) . .
O8 C56 C53 118.9(5) . .
O7 C56 C53 116.0(4) . .
C56 O7 Zn2 125.0(3) . 4_645
C56 O8 Zn1 126.0(3) . 4_645

loop_
_geom_bond_atom_site_label_1
_geom_bond_atom_site_label_2
_geom_bond_distance
_geom_bond_site_symmetry_2
Zn1 O1 1.922(3) .
Zn1 O5 1.934(3) .
Zn1 O2 1.968(3) 7_666
Zn1 O8 1.975(3) 4_655
Zn2 O7 1.925(3) 4_655
Zn2 O3 1.930(3) 4_645
Zn2 O6 1.972(3) .
Zn2 O4 1.973(3) 6_575
C1 C2 1.386(9) .
C1 C3 1.475(5) .
C1 C3 1.475(5) 2_656
C2 C16 1.484(5) .
C2 C16 1.484(5) 2_656
C3 C8 1.380(8) .
C3 C4 1.417(8) .
C4 C5 1.381(7) .
C4 H4A 0.9500 .
C5 C6 1.409(7) .
C5 H5A 0.9500 .
C6 C7 1.392(7) .
C6 C9 1.469(6) .
C7 C8 1.374(7) .
C7 H7A 0.9500 .
C8 H8A 0.9500 .
C9 C10 1.383(8) .
C9 C14 1.401(8) .
C10 C11 1.375(7) .
C10 H10A 0.9500 .
C11 F1 1.35(3) .
C11 C12 1.377(7) .
C11 H11A 0.9500 .
C12 C13 1.364(7) .
C12 C15 1.488(6) .
C13 F1' 1.35(3) .
C13 C14 1.371(7) .
C13 H13A 0.9500 .
C14 H14A 0.9500 .
C15 O2 1.255(6) .
C15 O1 1.279(6) .
O2 Zn1 1.968(3) 7_666
C16 C21 1.378(8) .
C16 C17 1.383(8) .
C17 C18 1.339(8) .
C17 H17A 0.9500 .
C18 C19 1.378(8) .
C18 H18A 0.9500 .
C19 C20 1.414(8) .
C19 C22 1.464(7) .
C20 C21 1.392(7) .
C20 H20A 0.9500 .
C21 H21A 0.9500 .
C22 C23 1.391(8) .
C22 C27 1.396(8) .
C23 C24 1.372(8) .
C23 H23A 0.9500 .
C24 C25 1.379(8) .
C24 H24A 0.9500 .
C25 C26 1.405(8) .
C25 C28 1.484(6) .
C26 F2 1.344(17) .
C26 C27 1.363(7) .
C26 H26A 0.9500 .
C27 H27A 0.9500 .
C28 O4 1.240(5) .
C28 O3 1.266(5) .
O3 Zn2 1.929(3) 4_655
O4 Zn2 1.973(3) 6_576
C29 C30 1.346(9) .
C29 C31 1.488(5) .
C29 C31 1.488(5) 2_654
C30 C44 1.491(6) 2_654
C30 C44 1.491(6) .
C31 C32 1.392(7) .
C31 C36 1.412(7) .
C32 C33 1.362(7) .
C32 H32A 0.9500 .
C33 C34 1.403(7) .
C33 H33A 0.9500 .
C34 C35 1.406(7) .
C34 C37 1.485(6) .
C35 C36 1.364(7) .
C35 H35A 0.9500 .
C36 H36A 0.9500 .
C37 C42 1.374(7) .
C37 C38 1.377(7) .
C38 C39 1.367(7) .
C38 H38A 0.9500 .
C39 F3' 1.26(3) .
C39 C40 1.390(7) .
C39 H39A 0.9500 .
C40 C41 1.363(7) .
C40 C43 1.499(6) .
C41 F3 1.20(3) .
C41 C42 1.393(7) .
C41 H41A 0.9500 .
C42 H42A 0.9500 .
C43 O6 1.250(6) .
C43 O5 1.266(6) .
C44 C45 1.376(7) .
C44 C49 1.408(8) .
C45 C46 1.367(7) .
C45 H45A 0.9500 .
C46 C47 1.417(8) .
C46 H46A 0.9500 .
C47 C48 1.381(8) .
C47 C50 1.477(6) .
C48 C49 1.341(7) .
C48 H48A 0.9500 .
C49 H49A 0.9500 .
C50 C55 1.392(8) .
C50 C51 1.396(8) .
C51 C52 1.393(7) .
C51 H51A 0.9500 .
C52 C53 1.373(8) .
C52 H52A 0.9500 .
C53 C54 1.393(7) .
C53 C56 1.491(7) .
C54 F4 1.333(16) .
C54 C55 1.376(7) .
C54 H54A 0.9500 .
C55 H55A 0.9500 .
C56 O8 1.250(6) .
C56 O7 1.279(6) .
O7 Zn2 1.925(3) 4_645
O8 Zn1 1.975(3) 4_645
